data_2226017
loop_
_publ_author_name
'Arumugam, Natarajan'
'Abdul Rahim, Aisyah Saad'
'Osman, Hasnah'
'Rosli, Mohd Mustaqim'
'Fun, Hoong-Kun'

_publ_section_title
;
 Ethyl
 1-<i>tert</i>-butyl-2-(4-hydroxy-3-methoxyphenyl)-1<i>H</i>-benzimidazole-5-carboxylate
;
_journal_coeditor_code WN2380
_journal_issue 5
_journal_name_full 'Acta Crystallographica Section E'
_journal_page_first o1051
_journal_page_last o1052
_journal_paper_doi 10.1107/S1600536810011918
_journal_volume 66
_journal_year 2010
_chemical_formula_iupac 'C21 H24 N2 O4'
_chemical_formula_moiety 'C21 H24 N2 O4'
_chemical_formula_sum 'C21 H24 N2 O4'
_chemical_formula_weight 368.42
_chemical_name_systematic 'Ethyl 1-<i>tert</i>-butyl-2-(4-hydroxy-3-methoxyphenyl)-1<i>H</i>-benzimidazole-5-carboxylate'
_space_group_IT_number 14
_symmetry_cell_setting monoclinic
_symmetry_space_group_name_Hall '-P 2ybc'
_symmetry_space_group_name_H-M 'P 1 21/c 1'
_atom_sites_solution_hydrogens geom
_atom_sites_solution_primary direct
_atom_sites_solution_secondary difmap
_audit_creation_method SHELXL-97
_cell_angle_alpha 90.00
_cell_angle_beta 113.560(3)
_cell_angle_gamma 90.00
_cell_formula_units_Z 4
_cell_length_a 9.2610(6)
_cell_length_b 13.6096(9)
_cell_length_c 16.3200(9)
_cell_measurement_reflns_used 4617
_cell_measurement_temperature 100.0(10)
_cell_measurement_theta_max 30.02
_cell_measurement_theta_min 2.40
_cell_volume 1885.5(2)
_computing_cell_refinement 'SAINT (Bruker, 2005)'
_computing_data_collection 'APEX2 (Bruker, 2005)'
_computing_data_reduction 'SAINT (Bruker, 2005)'
_computing_molecular_graphics 'SHELXTL (Sheldrick, 2008)'
_computing_publication_material 'SHELXTL (Sheldrick, 2008) and PLATON (Spek, 2009)'
_computing_structure_refinement 'SHELXTL (Sheldrick, 2008)'
_computing_structure_solution 'SHELXTL (Sheldrick, 2008)'
_diffrn_ambient_temperature 100.0(10)
_diffrn_measured_fraction_theta_full 0.998
_diffrn_measured_fraction_theta_max 0.998
_diffrn_measurement_device_type
;
Bruker SMART APEXII CCD area-detector diffractometer
;
_diffrn_measurement_method '\f and \w scans'
_diffrn_radiation_monochromator graphite
_diffrn_radiation_source 'fine-focus sealed tube'
_diffrn_radiation_type MoK\a
_diffrn_radiation_wavelength 0.71073
_diffrn_reflns_av_R_equivalents 0.0385
_diffrn_reflns_av_sigmaI/netI 0.0380
_diffrn_reflns_limit_h_max 13
_diffrn_reflns_limit_h_min -13
_diffrn_reflns_limit_k_max 19
_diffrn_reflns_limit_k_min -16
_diffrn_reflns_limit_l_max 22
_diffrn_reflns_limit_l_min -22
_diffrn_reflns_number 21041
_diffrn_reflns_theta_full 30.02
_diffrn_reflns_theta_max 30.02
_diffrn_reflns_theta_min 2.02
_diffrn_standards_number 0
_exptl_absorpt_coefficient_mu 0.090
_exptl_absorpt_correction_T_max 0.9864
_exptl_absorpt_correction_T_min 0.9668
_exptl_absorpt_correction_type multi-scan
_exptl_absorpt_process_details '(SADABS; Bruker, 2005)'
_exptl_crystal_colour colourless
_exptl_crystal_density_diffrn 1.298
_exptl_crystal_density_method 'not measured'
_exptl_crystal_description block
_exptl_crystal_F_000 784
_exptl_crystal_size_max 0.38
_exptl_crystal_size_mid 0.23
_exptl_crystal_size_min 0.15
_refine_diff_density_max 0.357
_refine_diff_density_min -0.380
_refine_ls_extinction_method none
_refine_ls_goodness_of_fit_ref 1.067
_refine_ls_hydrogen_treatment mixed
_refine_ls_matrix_type full
_refine_ls_number_parameters 253
_refine_ls_number_reflns 5484
_refine_ls_number_restraints 0
_refine_ls_restrained_S_all 1.067
_refine_ls_R_factor_all 0.0652
_refine_ls_R_factor_gt 0.0466
_refine_ls_shift/su_max 0.000
_refine_ls_shift/su_mean 0.000
_refine_ls_structure_factor_coef Fsqd
_refine_ls_weighting_details 'calc w=1/[\s^2^(Fo^2^)+(0.0645P)^2^+0.3983P] where P=(Fo^2^+2Fc^2^)/3'
_refine_ls_weighting_scheme calc
_refine_ls_wR_factor_gt 0.1218
_refine_ls_wR_factor_ref 0.1339
_reflns_number_gt 4104
_reflns_number_total 5484
_reflns_threshold_expression I>2\s(I)
_cod_data_source_file wn2380.cif
_cod_data_source_block I
_cod_depositor_comments
;
The following automatic conversions were performed:
'_symmetry_cell_setting' value 'Monoclinic' changed to 'monoclinic'
according to '/home/saulius/struct/CIF-dictionaries/cif_core.dic'
dictionary named 'cif_core.dic' version 2.4.1 from 2010-06-29.

Automatic conversion script
Id: cif_fix_enum 1527 2010-12-29 10:47:43Z saulius 
;
_cod_original_sg_symbol_H-M 'P 21/c'
_cod_database_code 2226017
_cod_database_fobs_code 2226017

loop_
_symmetry_equiv_pos_as_xyz
'x, y, z'
'-x, y+1/2, -z+1/2'
'-x, -y, -z'
'x, -y-1/2, z-1/2'

loop_
_atom_site_type_symbol
_atom_site_label
_atom_site_fract_x
_atom_site_fract_y
_atom_site_fract_z
_atom_site_U_iso_or_equiv
_atom_site_adp_type
_atom_site_calc_flag
_atom_site_refinement_flags
_atom_site_occupancy
_atom_site_disorder_assembly
_atom_site_disorder_group
O O1 0.07059(12) -0.06665(7) 0.77515(6) 0.0237(2) Uani d . 1 . .
O O2 -0.19758(11) 0.02786(7) 0.67345(6) 0.0254(2) Uani d . 1 . .
O O3 0.35717(13) 0.74808(8) 0.53807(7) 0.0364(3) Uani d . 1 . .
O O4 0.36828(12) 0.71957(7) 0.67609(7) 0.0287(2) Uani d . 1 . .
N N1 0.14388(13) 0.37334(8) 0.65777(7) 0.0217(2) Uani d . 1 . .
N N2 0.14885(12) 0.29733(8) 0.53582(7) 0.0188(2) Uani d . 1 . .
C C1 0.18878(14) 0.44031(9) 0.60878(8) 0.0197(2) Uani d . 1 . .
C C2 0.23604(15) 0.53759(9) 0.63023(9) 0.0216(3) Uani d . 1 . .
H H2A 0.2337 0.5669 0.6812 0.026 Uiso calc R 1 . .
C C3 0.28664(15) 0.58934(10) 0.57327(9) 0.0226(3) Uani d . 1 . .
C C4 0.28918(17) 0.54393(11) 0.49670(9) 0.0280(3) Uani d . 1 . .
H H4A 0.3209 0.5803 0.4586 0.034 Uiso calc R 1 . .
C C5 0.24598(17) 0.44675(11) 0.47600(9) 0.0266(3) Uani d . 1 . .
H H5A 0.2513 0.4171 0.4259 0.032 Uiso calc R 1 . .
C C6 0.19403(14) 0.39470(9) 0.53306(8) 0.0189(2) Uani d . 1 . .
C C7 0.12336(15) 0.28957(9) 0.61386(8) 0.0191(2) Uani d . 1 . .
C C8 0.10037(15) 0.19642(9) 0.65461(8) 0.0200(2) Uani d . 1 . .
C C9 0.23493(16) 0.14552(10) 0.70872(9) 0.0230(3) Uani d . 1 . .
H H9A 0.3338 0.1700 0.7176 0.028 Uiso calc R 1 . .
C C10 0.22263(15) 0.05846(10) 0.74952(8) 0.0225(3) Uani d . 1 . .
H H10A 0.3135 0.0253 0.7859 0.027 Uiso calc R 1 . .
C C11 0.07666(15) 0.02047(9) 0.73664(8) 0.0200(2) Uani d . 1 . .
C C12 -0.05955(14) 0.07243(9) 0.68283(8) 0.0194(2) Uani d . 1 . .
C C13 -0.04751(15) 0.16086(9) 0.64290(8) 0.0208(2) Uani d . 1 . .
H H13A -0.1378 0.1959 0.6086 0.025 Uiso calc R 1 . .
C C14 0.34014(15) 0.69310(10) 0.59183(10) 0.0259(3) Uani d . 1 . .
C C15 0.42106(18) 0.82010(11) 0.70149(11) 0.0345(3) Uani d . 1 . .
H H15A 0.3440 0.8664 0.6631 0.041 Uiso calc R 1 . .
H H15B 0.5206 0.8316 0.6966 0.041 Uiso calc R 1 . .
C C16 0.43956(19) 0.83178(12) 0.79658(12) 0.0391(4) Uani d . 1 . .
H H16A 0.4813 0.8958 0.8179 0.059 Uiso calc R 1 . .
H H16B 0.5104 0.7825 0.8330 0.059 Uiso calc R 1 . .
H H16C 0.3388 0.8245 0.7998 0.059 Uiso calc R 1 . .
C C17 0.13687(15) 0.22114(10) 0.46624(8) 0.0216(3) Uani d . 1 . .
C C18 0.03674(17) 0.26257(11) 0.37384(9) 0.0288(3) Uani d . 1 . .
H H18A 0.0878 0.3193 0.3627 0.043 Uiso calc R 1 . .
H H18B -0.0649 0.2809 0.3715 0.043 Uiso calc R 1 . .
H H18C 0.0244 0.2135 0.3292 0.043 Uiso calc R 1 . .
C C19 0.30259(19) 0.19690(15) 0.47440(12) 0.0442(4) Uani d . 1 . .
H H19A 0.3547 0.2562 0.4694 0.066 Uiso calc R 1 . .
H H19B 0.2968 0.1524 0.4276 0.066 Uiso calc R 1 . .
H H19C 0.3608 0.1669 0.5314 0.066 Uiso calc R 1 . .
C C20 0.0556(2) 0.12740(11) 0.47674(10) 0.0371(4) Uani d . 1 . .
H H20A -0.0449 0.1436 0.4774 0.056 Uiso calc R 1 . .
H H20B 0.1198 0.0956 0.5318 0.056 Uiso calc R 1 . .
H H20C 0.0406 0.0840 0.4276 0.056 Uiso calc R 1 . .
C C21 -0.34028(17) 0.07449(12) 0.61686(11) 0.0351(3) Uani d . 1 . .
H H21A -0.4283 0.0351 0.6138 0.053 Uiso calc R 1 . .
H H21B -0.3418 0.0818 0.5580 0.053 Uiso calc R 1 . .
H H21C -0.3470 0.1381 0.6406 0.053 Uiso calc R 1 . .
H H1O1 -0.017(2) -0.0742(15) 0.7803(13) 0.043(5) Uiso d . 1 . .

loop_
_atom_site_aniso_label
_atom_site_aniso_U_11
_atom_site_aniso_U_22
_atom_site_aniso_U_33
_atom_site_aniso_U_12
_atom_site_aniso_U_13
_atom_site_aniso_U_23
O1 0.0303(5) 0.0185(5) 0.0257(5) 0.0017(4) 0.0147(4) 0.0052(4)
O2 0.0234(4) 0.0252(5) 0.0272(5) -0.0011(4) 0.0097(4) 0.0039(4)
O3 0.0399(6) 0.0290(6) 0.0354(6) -0.0100(4) 0.0098(5) 0.0102(4)
O4 0.0335(5) 0.0167(5) 0.0321(5) -0.0054(4) 0.0090(4) -0.0001(4)
N1 0.0333(6) 0.0147(5) 0.0223(5) -0.0016(4) 0.0165(4) -0.0007(4)
N2 0.0254(5) 0.0159(5) 0.0167(5) 0.0003(4) 0.0102(4) -0.0001(4)
C1 0.0244(6) 0.0160(6) 0.0209(6) 0.0017(4) 0.0113(5) 0.0014(4)
C2 0.0278(6) 0.0160(6) 0.0233(6) 0.0006(5) 0.0127(5) 0.0007(5)
C3 0.0225(6) 0.0192(6) 0.0248(6) -0.0014(5) 0.0082(5) 0.0035(5)
C4 0.0327(7) 0.0291(7) 0.0236(6) -0.0071(6) 0.0129(5) 0.0047(5)
C5 0.0345(7) 0.0286(7) 0.0198(6) -0.0048(6) 0.0141(5) 0.0004(5)
C6 0.0211(5) 0.0180(6) 0.0181(5) 0.0006(4) 0.0084(4) 0.0019(4)
C7 0.0257(6) 0.0158(6) 0.0180(5) 0.0010(5) 0.0109(5) -0.0001(4)
C8 0.0308(6) 0.0139(5) 0.0175(5) -0.0014(5) 0.0121(5) -0.0018(4)
C9 0.0269(6) 0.0194(6) 0.0239(6) -0.0012(5) 0.0115(5) 0.0002(5)
C10 0.0254(6) 0.0199(6) 0.0221(6) 0.0022(5) 0.0096(5) 0.0019(5)
C11 0.0292(6) 0.0156(6) 0.0170(5) 0.0004(5) 0.0112(5) -0.0009(4)
C12 0.0246(6) 0.0179(6) 0.0171(5) -0.0007(5) 0.0096(4) -0.0017(4)
C13 0.0278(6) 0.0174(6) 0.0174(5) 0.0010(5) 0.0093(5) -0.0001(4)
C14 0.0224(6) 0.0209(6) 0.0305(7) -0.0021(5) 0.0066(5) 0.0057(5)
C15 0.0337(7) 0.0170(6) 0.0434(9) -0.0045(5) 0.0055(6) 0.0015(6)
C16 0.0315(7) 0.0257(8) 0.0512(10) 0.0000(6) 0.0072(7) -0.0070(7)
C17 0.0282(6) 0.0203(6) 0.0174(5) 0.0023(5) 0.0102(5) -0.0032(5)
C18 0.0363(7) 0.0271(7) 0.0188(6) -0.0016(6) 0.0066(5) -0.0020(5)
C19 0.0322(8) 0.0571(11) 0.0409(9) 0.0112(7) 0.0119(7) -0.0200(8)
C20 0.0704(11) 0.0197(7) 0.0252(7) -0.0065(7) 0.0235(7) -0.0064(5)
C21 0.0242(6) 0.0335(8) 0.0437(9) 0.0012(6) 0.0095(6) 0.0084(7)

loop_
_atom_type_symbol
_atom_type_description
_atom_type_scat_dispersion_real
_atom_type_scat_dispersion_imag
_atom_type_scat_source
C C 0.0033 0.0016 'International Tables Vol C Tables 4.2.6.8 and 6.1.1.4'
H H 0.0000 0.0000 'International Tables Vol C Tables 4.2.6.8 and 6.1.1.4'
N N 0.0061 0.0033 'International Tables Vol C Tables 4.2.6.8 and 6.1.1.4'
O O 0.0106 0.0060 'International Tables Vol C Tables 4.2.6.8 and 6.1.1.4'

loop_
_geom_angle_atom_site_label_1
_geom_angle_atom_site_label_2
_geom_angle_atom_site_label_3
_geom_angle_site_symmetry_1
_geom_angle_site_symmetry_3
_geom_angle
_geom_angle_publ_flag
C11 O1 H1O1 . . 111.5(13) ?
C12 O2 C21 . . 117.31(11) ?
C14 O4 C15 . . 116.70(11) ?
C7 N1 C1 . . 105.49(10) ?
C7 N2 C6 . . 105.36(10) ?
C7 N2 C17 . . 130.51(11) ?
C6 N2 C17 . . 124.12(10) ?
N1 C1 C2 . . 128.17(12) ?
N1 C1 C6 . . 110.05(11) ?
C2 C1 C6 . . 121.60(12) ?
C3 C2 C1 . . 118.01(12) ?
C3 C2 H2A . . 121.0 ?
C1 C2 H2A . . 121.0 ?
C2 C3 C4 . . 120.21(12) ?
C2 C3 C14 . . 121.30(12) ?
C4 C3 C14 . . 118.49(12) ?
C5 C4 C3 . . 122.17(13) ?
C5 C4 H4A . . 118.9 ?
C3 C4 H4A . . 118.9 ?
C4 C5 C6 . . 117.65(13) ?
C4 C5 H5A . . 121.2 ?
C6 C5 H5A . . 121.2 ?
N2 C6 C5 . . 133.58(12) ?
N2 C6 C1 . . 105.99(10) ?
C5 C6 C1 . . 120.33(12) ?
N1 C7 N2 . . 113.08(11) ?
N1 C7 C8 . . 120.63(11) ?
N2 C7 C8 . . 125.63(11) ?
C9 C8 C13 . . 119.80(12) ?
C9 C8 C7 . . 117.19(11) ?
C13 C8 C7 . . 122.98(11) ?
C10 C9 C8 . . 120.41(12) ?
C10 C9 H9A . . 119.8 ?
C8 C9 H9A . . 119.8 ?
C11 C10 C9 . . 120.65(12) ?
C11 C10 H10A . . 119.7 ?
C9 C10 H10A . . 119.7 ?
O1 C11 C10 . . 118.45(11) ?
O1 C11 C12 . . 122.49(11) ?
C10 C11 C12 . . 119.04(12) ?
O2 C12 C13 . . 125.21(11) ?
O2 C12 C11 . . 114.33(11) ?
C13 C12 C11 . . 120.45(12) ?
C8 C13 C12 . . 119.62(12) ?
C8 C13 H13A . . 120.2 ?
C12 C13 H13A . . 120.2 ?
O3 C14 O4 . . 123.26(13) ?
O3 C14 C3 . . 124.66(14) ?
O4 C14 C3 . . 112.08(11) ?
O4 C15 C16 . . 106.30(12) ?
O4 C15 H15A . . 110.5 ?
C16 C15 H15A . . 110.5 ?
O4 C15 H15B . . 110.5 ?
C16 C15 H15B . . 110.5 ?
H15A C15 H15B . . 108.7 ?
C15 C16 H16A . . 109.5 ?
C15 C16 H16B . . 109.5 ?
H16A C16 H16B . . 109.5 ?
C15 C16 H16C . . 109.5 ?
H16A C16 H16C . . 109.5 ?
H16B C16 H16C . . 109.5 ?
N2 C17 C19 . . 108.35(11) ?
N2 C17 C20 . . 112.42(10) ?
C19 C17 C20 . . 109.53(13) ?
N2 C17 C18 . . 108.80(11) ?
C19 C17 C18 . . 111.05(12) ?
C20 C17 C18 . . 106.70(11) ?
C17 C18 H18A . . 109.5 ?
C17 C18 H18B . . 109.5 ?
H18A C18 H18B . . 109.5 ?
C17 C18 H18C . . 109.5 ?
H18A C18 H18C . . 109.5 ?
H18B C18 H18C . . 109.5 ?
C17 C19 H19A . . 109.5 ?
C17 C19 H19B . . 109.5 ?
H19A C19 H19B . . 109.5 ?
C17 C19 H19C . . 109.5 ?
H19A C19 H19C . . 109.5 ?
H19B C19 H19C . . 109.5 ?
C17 C20 H20A . . 109.5 ?
C17 C20 H20B . . 109.5 ?
H20A C20 H20B . . 109.5 ?
C17 C20 H20C . . 109.5 ?
H20A C20 H20C . . 109.5 ?
H20B C20 H20C . . 109.5 ?
O2 C21 H21A . . 109.5 ?
O2 C21 H21B . . 109.5 ?
H21A C21 H21B . . 109.5 ?
O2 C21 H21C . . 109.5 ?
H21A C21 H21C . . 109.5 ?
H21B C21 H21C . . 109.5 ?

loop_
_geom_bond_atom_site_label_1
_geom_bond_atom_site_label_2
_geom_bond_site_symmetry_2
_geom_bond_distance
_geom_bond_publ_flag
O1 C11 . 1.3536(15) ?
O1 H1O1 . 0.857(19) ?
O2 C12 . 1.3672(15) ?
O2 C21 . 1.4235(17) ?
O3 C14 . 1.2104(17) ?
O4 C14 . 1.3424(18) ?
O4 C15 . 1.4563(17) ?
N1 C7 . 1.3193(16) ?
N1 C1 . 1.3815(16) ?
N2 C7 . 1.3890(16) ?
N2 C6 . 1.3958(16) ?
N2 C17 . 1.5086(16) ?
C1 C2 . 1.3945(17) ?
C1 C6 . 1.4010(17) ?
C2 C3 . 1.3885(18) ?
C2 H2A . 0.9300 ?
C3 C4 . 1.4027(19) ?
C3 C14 . 1.4871(19) ?
C4 C5 . 1.384(2) ?
C4 H4A . 0.9300 ?
C5 C6 . 1.3995(18) ?
C5 H5A . 0.9300 ?
C7 C8 . 1.4858(17) ?
C8 C9 . 1.3903(18) ?
C8 C13 . 1.3918(18) ?
C9 C10 . 1.3860(18) ?
C9 H9A . 0.9300 ?
C10 C11 . 1.3827(18) ?
C10 H10A . 0.9300 ?
C11 C12 . 1.4060(17) ?
C12 C13 . 1.3941(17) ?
C13 H13A . 0.9300 ?
C15 C16 . 1.500(2) ?
C15 H15A . 0.9700 ?
C15 H15B . 0.9700 ?
C16 H16A . 0.9600 ?
C16 H16B . 0.9600 ?
C16 H16C . 0.9600 ?
C17 C19 . 1.523(2) ?
C17 C20 . 1.525(2) ?
C17 C18 . 1.5278(18) ?
C18 H18A . 0.9600 ?
C18 H18B . 0.9600 ?
C18 H18C . 0.9600 ?
C19 H19A . 0.9600 ?
C19 H19B . 0.9600 ?
C19 H19C . 0.9600 ?
C20 H20A . 0.9600 ?
C20 H20B . 0.9600 ?
C20 H20C . 0.9600 ?
C21 H21A . 0.9600 ?
C21 H21B . 0.9600 ?
C21 H21C . 0.9600 ?

loop_
_geom_hbond_atom_site_label_D
_geom_hbond_atom_site_label_H
_geom_hbond_atom_site_label_A
_geom_hbond_site_symmetry_A
_geom_hbond_distance_DH
_geom_hbond_distance_HA
_geom_hbond_distance_DA
_geom_hbond_angle_DHA
_geom_hbond_publ_flag
O1 H1O1 N1 2_546 0.85(2) 1.97(2) 2.7475(17) 151.7(19) yes
C2 H2A O2 2_556 0.9300 2.5800 3.3648(17) 142.00 yes
C13 H13A O3 3_566 0.9300 2.5600 3.4223(17) 154.00 yes
C18 H18B O4 3_566 0.9600 2.6000 3.514(2) 160.00 yes
C18 H18C O1 3_556 0.9600 2.5400 3.4753(17) 163.00 yes
C18 H18A Cg1 4_554 0.9600 2.8900 3.5798(16) 129.00 yes
C20 H20B Cg1 1_555 0.9600 2.8100 3.4764(17) 127.00 yes

loop_
_geom_torsion_atom_site_label_1
_geom_torsion_atom_site_label_2
_geom_torsion_atom_site_label_3
_geom_torsion_atom_site_label_4
_geom_torsion_site_symmetry_1
_geom_torsion_site_symmetry_2
_geom_torsion_site_symmetry_3
_geom_torsion_site_symmetry_4
_geom_torsion
_geom_torsion_publ_flag
C7 N1 C1 C2 . . . . -174.69(13) ?
C7 N1 C1 C6 . . . . 0.37(14) ?
N1 C1 C2 C3 . . . . 175.59(12) ?
C6 C1 C2 C3 . . . . 1.04(19) ?
C1 C2 C3 C4 . . . . 0.06(19) ?
C1 C2 C3 C14 . . . . -179.51(11) ?
C2 C3 C4 C5 . . . . -1.6(2) ?
C14 C3 C4 C5 . . . . 177.98(13) ?
C3 C4 C5 C6 . . . . 2.0(2) ?
C7 N2 C6 C5 . . . . 174.74(14) ?
C17 N2 C6 C5 . . . . -4.1(2) ?
C7 N2 C6 C1 . . . . -1.55(13) ?
C17 N2 C6 C1 . . . . 179.58(11) ?
C4 C5 C6 N2 . . . . -176.68(13) ?
C4 C5 C6 C1 . . . . -0.82(19) ?
N1 C1 C6 N2 . . . . 0.77(14) ?
C2 C1 C6 N2 . . . . 176.21(11) ?
N1 C1 C6 C5 . . . . -176.11(12) ?
C2 C1 C6 C5 . . . . -0.67(19) ?
C1 N1 C7 N2 . . . . -1.44(14) ?
C1 N1 C7 C8 . . . . 169.72(11) ?
C6 N2 C7 N1 . . . . 1.92(14) ?
C17 N2 C7 N1 . . . . -179.30(11) ?
C6 N2 C7 C8 . . . . -168.71(12) ?
C17 N2 C7 C8 . . . . 10.1(2) ?
N1 C7 C8 C9 . . . . -86.62(15) ?
N2 C7 C8 C9 . . . . 83.36(16) ?
N1 C7 C8 C13 . . . . 91.42(16) ?
N2 C7 C8 C13 . . . . -98.60(16) ?
C13 C8 C9 C10 . . . . 1.40(19) ?
C7 C8 C9 C10 . . . . 179.51(11) ?
C8 C9 C10 C11 . . . . 0.46(19) ?
C9 C10 C11 O1 . . . . 177.51(11) ?
C9 C10 C11 C12 . . . . -1.22(19) ?
C21 O2 C12 C13 . . . . 1.43(19) ?
C21 O2 C12 C11 . . . . -177.52(12) ?
O1 C11 C12 O2 . . . . 0.46(17) ?
C10 C11 C12 O2 . . . . 179.14(11) ?
O1 C11 C12 C13 . . . . -178.54(11) ?
C10 C11 C12 C13 . . . . 0.14(18) ?
C9 C8 C13 C12 . . . . -2.46(18) ?
C7 C8 C13 C12 . . . . 179.55(11) ?
O2 C12 C13 C8 . . . . -177.19(11) ?
C11 C12 C13 C8 . . . . 1.70(18) ?
C15 O4 C14 O3 . . . . 0.3(2) ?
C15 O4 C14 C3 . . . . -179.85(11) ?
C2 C3 C14 O3 . . . . -165.35(13) ?
C4 C3 C14 O3 . . . . 15.1(2) ?
C2 C3 C14 O4 . . . . 14.78(18) ?
C4 C3 C14 O4 . . . . -164.80(12) ?
C14 O4 C15 C16 . . . . 178.47(12) ?
C7 N2 C17 C19 . . . . -108.89(16) ?
C6 N2 C17 C19 . . . . 69.69(16) ?
C7 N2 C17 C20 . . . . 12.30(18) ?
C6 N2 C17 C20 . . . . -169.12(12) ?
C7 N2 C17 C18 . . . . 130.27(13) ?
C6 N2 C17 C18 . . . . -51.15(16) ?

loop_
_cod_related_entry_id
_cod_related_entry_database
_cod_related_entry_code
1 ChemSpider 24744808
